data_2225976
loop_
_publ_author_name
'Fun, Hoong-Kun'
'Kobkeatthawin, Thawanrat'
'Chantrapromma, Suchada'

_publ_section_title
;
 1-Methyl-2-[(<i>E</i>)-2-(2-thienyl)ethenyl]quinolinium
 4-bromobenzenesulfonate
;
_journal_coeditor_code SJ2736
_journal_issue 5
_journal_name_full 'Acta Crystallographica Section E'
_journal_page_first o1053
_journal_page_last o1054
_journal_paper_doi 10.1107/S1600536810007488
_journal_volume 66
_journal_year 2010
_chemical_formula_iupac 'C16 H14 N S +, C6 H4 Br O3 S -'
_chemical_formula_moiety 'C16 H14 N S +, C6 H4 Br O3 S -'
_chemical_formula_sum 'C22 H18 Br N O3 S2'
_chemical_formula_weight 488.41
_chemical_melting_point_gt 538
_chemical_melting_point_lt 539
_chemical_name_systematic
;
1-Methyl-2-[(<i>E</i>)-2-(2-thienyl)ethenyl]quinolinium
4-bromobenzenesulfonate
;
_space_group_IT_number 14
_symmetry_cell_setting monoclinic
_symmetry_space_group_name_Hall '-P 2ybc'
_symmetry_space_group_name_H-M 'P 1 21/c 1'
_atom_sites_solution_hydrogens geom
_atom_sites_solution_primary direct
_atom_sites_solution_secondary difmap
_audit_creation_method SHELXL-97
_cell_angle_alpha 90.00
_cell_angle_beta 93.2920(10)
_cell_angle_gamma 90.00
_cell_formula_units_Z 4
_cell_length_a 7.90260(10)
_cell_length_b 18.8211(2)
_cell_length_c 13.48160(10)
_cell_measurement_reflns_used 5827
_cell_measurement_temperature 100
_cell_measurement_theta_max 30.00
_cell_measurement_theta_min 2.16
_cell_volume 2001.89(4)
_computing_cell_refinement 'SAINT (Bruker, 2005)'
_computing_data_collection 'APEX2 (Bruker, 2005)'
_computing_data_reduction 'SAINT (Bruker, 2005)'
_computing_molecular_graphics 'SHELXTL (Sheldrick, 2008)'
_computing_publication_material
;
SHELXTL (Sheldrick, 2008) and PLATON (Spek, 2009)
;
_computing_structure_refinement 'SHELXTL (Sheldrick, 2008)'
_computing_structure_solution 'SHELXTL (Sheldrick, 2008)'
_diffrn_ambient_temperature 100
_diffrn_measured_fraction_theta_full 0.999
_diffrn_measured_fraction_theta_max 0.999
_diffrn_measurement_device_type 'Bruker APEXII CCD area detector'
_diffrn_measurement_method '\f and \w scans'
_diffrn_radiation_monochromator graphite
_diffrn_radiation_source 'sealed tube'
_diffrn_radiation_type MoK\a
_diffrn_radiation_wavelength 0.71073
_diffrn_reflns_av_R_equivalents 0.0299
_diffrn_reflns_av_sigmaI/netI 0.0164
_diffrn_reflns_limit_h_max 11
_diffrn_reflns_limit_h_min -11
_diffrn_reflns_limit_k_max 26
_diffrn_reflns_limit_k_min -26
_diffrn_reflns_limit_l_max 18
_diffrn_reflns_limit_l_min -18
_diffrn_reflns_number 51446
_diffrn_reflns_theta_full 30.00
_diffrn_reflns_theta_max 30.00
_diffrn_reflns_theta_min 2.16
_diffrn_standards_number 0
_exptl_absorpt_coefficient_mu 2.287
_exptl_absorpt_correction_T_max 0.6121
_exptl_absorpt_correction_T_min 0.5111
_exptl_absorpt_correction_type multi-scan
_exptl_absorpt_process_details '(SADABS; Bruker, 2005)'
_exptl_crystal_colour Brown
_exptl_crystal_density_diffrn 1.620
_exptl_crystal_density_method 'not measured'
_exptl_crystal_description Block
_exptl_crystal_F_000 992
_exptl_crystal_size_max 0.34
_exptl_crystal_size_mid 0.32
_exptl_crystal_size_min 0.24
_refine_diff_density_max 1.182
_refine_diff_density_min -0.463
_refine_ls_extinction_method none
_refine_ls_goodness_of_fit_ref 1.116
_refine_ls_hydrogen_treatment constr
_refine_ls_matrix_type full
_refine_ls_number_parameters 263
_refine_ls_number_reflns 5827
_refine_ls_number_restraints 0
_refine_ls_restrained_S_all 1.116
_refine_ls_R_factor_all 0.0417
_refine_ls_R_factor_gt 0.0353
_refine_ls_shift/su_max 0.001
_refine_ls_shift/su_mean <0.001
_refine_ls_structure_factor_coef Fsqd
_refine_ls_weighting_details 'calc w=1/[\s^2^(Fo^2^)+(0.0325P)^2^+3.2344P] where P=(Fo^2^+2Fc^2^)/3'
_refine_ls_weighting_scheme calc
_refine_ls_wR_factor_gt 0.0860
_refine_ls_wR_factor_ref 0.0893
_reflns_number_gt 5163
_reflns_number_total 5827
_reflns_threshold_expression 'I > 2\s(I)'
_cod_data_source_file sj2736.cif
_cod_data_source_block I
_cod_depositor_comments
;
The following automatic conversions were performed:
'_symmetry_cell_setting' value 'Monoclinic' changed to 'monoclinic'
according to '/home/saulius/struct/CIF-dictionaries/cif_core.dic'
dictionary named 'cif_core.dic' version 2.4.1 from 2010-06-29.

Automatic conversion script
Id: cif_fix_enum 1527 2010-12-29 10:47:43Z saulius 
;
_cod_original_sg_symbol_H-M 'P 21/c'
_cod_database_code 2225976
_cod_database_fobs_code 2225976

loop_
_symmetry_equiv_pos_as_xyz
'x, y, z'
'-x, y+1/2, -z+1/2'
'-x, -y, -z'
'x, -y-1/2, z-1/2'

loop_
_atom_site_type_symbol
_atom_site_label
_atom_site_fract_x
_atom_site_fract_y
_atom_site_fract_z
_atom_site_U_iso_or_equiv
_atom_site_adp_type
_atom_site_calc_flag
_atom_site_refinement_flags
_atom_site_occupancy
_atom_site_disorder_assembly
_atom_site_disorder_group
S S1 0.00270(7) 0.06224(3) 0.28565(4) 0.02261(11) Uani d . 1 . .
N N1 0.3667(2) 0.04462(9) 0.63104(13) 0.0179(3) Uani d . 1 . .
C C1 0.4567(3) 0.03115(11) 0.72171(15) 0.0178(4) Uani d . 1 . .
C C2 0.4926(3) 0.08556(12) 0.79170(16) 0.0219(4) Uani d . 1 . .
H H2A 0.4584 0.1320 0.7780 0.026 Uiso calc R 1 . .
C C3 0.5783(3) 0.06935(13) 0.87999(17) 0.0246(4) Uani d . 1 . .
H H3A 0.6020 0.1053 0.9260 0.030 Uiso calc R 1 . .
C C4 0.6314(3) -0.00053(14) 0.90275(17) 0.0257(5) Uani d . 1 . .
H H4A 0.6896 -0.0104 0.9631 0.031 Uiso calc R 1 . .
C C5 0.5967(3) -0.05415(12) 0.83528(16) 0.0220(4) Uani d . 1 . .
H H5A 0.6308 -0.1004 0.8501 0.026 Uiso calc R 1 . .
C C6 0.5094(3) -0.03885(11) 0.74348(15) 0.0185(4) Uani d . 1 . .
C C7 0.4708(3) -0.09311(11) 0.67292(16) 0.0198(4) Uani d . 1 . .
H H7A 0.5081 -0.1393 0.6856 0.024 Uiso calc R 1 . .
C C8 0.3799(3) -0.07819(11) 0.58700(16) 0.0204(4) Uani d . 1 . .
H H8A 0.3542 -0.1143 0.5415 0.025 Uiso calc R 1 . .
C C9 0.3237(3) -0.00778(11) 0.56601(15) 0.0179(4) Uani d . 1 . .
C C10 0.2217(3) 0.00785(12) 0.47635(16) 0.0217(4) Uani d . 1 . .
H H10A 0.1787 0.0537 0.4692 0.026 Uiso calc R 1 . .
C C11 0.1837(3) -0.03853(11) 0.40215(16) 0.0197(4) Uani d . 1 . .
H H11A 0.2259 -0.0845 0.4089 0.024 Uiso calc R 1 . .
C C12 0.0821(3) -0.02164(11) 0.31320(16) 0.0197(4) Uani d . 1 . .
C C13 0.0397(3) -0.06890(11) 0.23773(17) 0.0210(4) Uani d . 1 . .
H H13A 0.0709 -0.1166 0.2387 0.025 Uiso calc R 1 . .
C C14 -0.0574(3) -0.03622(13) 0.15811(18) 0.0261(5) Uani d . 1 . .
H H14A -0.0965 -0.0603 0.1010 0.031 Uiso calc R 1 . .
C C15 -0.0870(3) 0.03424(13) 0.17442(18) 0.0258(5) Uani d . 1 . .
H H15A -0.1489 0.0635 0.1301 0.031 Uiso calc R 1 . .
C C16 0.3192(3) 0.11898(12) 0.60670(18) 0.0254(5) Uani d . 1 . .
H H16A 0.3170 0.1256 0.5360 0.038 Uiso calc R 1 . .
H H16B 0.4009 0.1507 0.6383 0.038 Uiso calc R 1 . .
H H16C 0.2091 0.1288 0.6300 0.038 Uiso calc R 1 . .
Br Br1 1.28408(3) 0.278131(13) 0.464999(17) 0.02491(7) Uani d . 1 . .
S S2 0.66919(6) 0.23502(2) 0.13641(3) 0.01276(9) Uani d . 1 . .
O O1 0.51250(19) 0.23380(8) 0.18823(12) 0.0197(3) Uani d . 1 . .
O O2 0.6865(2) 0.29873(8) 0.07625(11) 0.0202(3) Uani d . 1 . .
O O3 0.7004(2) 0.16993(8) 0.08184(11) 0.0211(3) Uani d . 1 . .
C C17 0.8027(3) 0.25412(11) 0.32873(15) 0.0177(4) Uani d . 1 . .
H H17A 0.6913 0.2560 0.3474 0.021 Uiso calc R 1 . .
C C18 0.9364(3) 0.26436(12) 0.39958(15) 0.0203(4) Uani d . 1 . .
H H18A 0.9153 0.2731 0.4656 0.024 Uiso calc R 1 . .
C C19 1.1011(3) 0.26130(11) 0.36972(15) 0.0174(4) Uani d . 1 . .
C C20 1.1376(3) 0.24670(11) 0.27242(16) 0.0173(4) Uani d . 1 . .
H H20A 1.2492 0.2436 0.2544 0.021 Uiso calc R 1 . .
C C21 1.0033(3) 0.23684(10) 0.20250(15) 0.0161(4) Uani d . 1 . .
H H21A 1.0251 0.2274 0.1367 0.019 Uiso calc R 1 . .
C C22 0.8362(2) 0.24106(10) 0.23020(14) 0.0141(3) Uani d . 1 . .

loop_
_atom_site_aniso_label
_atom_site_aniso_U_11
_atom_site_aniso_U_22
_atom_site_aniso_U_33
_atom_site_aniso_U_12
_atom_site_aniso_U_13
_atom_site_aniso_U_23
S1 0.0243(3) 0.0173(2) 0.0262(3) 0.00428(19) 0.0006(2) 0.00228(19)
N1 0.0176(8) 0.0160(8) 0.0201(8) -0.0014(6) 0.0019(6) -0.0001(6)
C1 0.0151(9) 0.0204(9) 0.0182(9) -0.0018(7) 0.0033(7) -0.0004(7)
C2 0.0207(10) 0.0209(10) 0.0243(10) -0.0012(8) 0.0026(8) -0.0038(8)
C3 0.0239(11) 0.0281(11) 0.0220(10) -0.0047(9) 0.0020(8) -0.0083(8)
C4 0.0229(11) 0.0358(12) 0.0183(10) -0.0039(9) 0.0000(8) 0.0013(9)
C5 0.0206(10) 0.0230(10) 0.0226(10) -0.0011(8) 0.0026(8) 0.0053(8)
C6 0.0170(9) 0.0211(10) 0.0177(9) -0.0025(7) 0.0035(7) 0.0001(7)
C7 0.0218(10) 0.0154(9) 0.0222(10) -0.0007(7) 0.0026(8) 0.0016(7)
C8 0.0235(10) 0.0160(9) 0.0217(10) -0.0026(8) 0.0013(8) -0.0030(7)
C9 0.0176(9) 0.0173(9) 0.0189(9) -0.0023(7) 0.0027(7) 0.0001(7)
C10 0.0237(10) 0.0192(9) 0.0221(10) 0.0007(8) 0.0007(8) 0.0001(8)
C11 0.0191(10) 0.0179(9) 0.0222(10) 0.0000(7) 0.0021(8) 0.0020(7)
C12 0.0178(9) 0.0180(9) 0.0232(10) 0.0002(7) 0.0002(8) 0.0040(8)
C13 0.0195(10) 0.0158(9) 0.0279(11) -0.0001(7) 0.0024(8) 0.0010(8)
C14 0.0260(11) 0.0250(11) 0.0266(11) -0.0017(9) -0.0039(9) 0.0001(9)
C15 0.0219(10) 0.0273(11) 0.0274(11) 0.0046(9) -0.0056(8) 0.0065(9)
C16 0.0293(11) 0.0152(9) 0.0310(11) -0.0001(8) -0.0046(9) -0.0004(8)
Br1 0.02009(11) 0.03105(12) 0.02239(11) -0.00586(8) -0.00934(8) 0.00605(8)
S2 0.0121(2) 0.0129(2) 0.01296(19) -0.00040(15) -0.00194(15) 0.00143(15)
O1 0.0130(7) 0.0228(7) 0.0230(7) -0.0007(5) -0.0006(5) 0.0033(6)
O2 0.0221(7) 0.0189(7) 0.0193(7) -0.0012(6) -0.0031(6) 0.0072(6)
O3 0.0228(7) 0.0187(7) 0.0211(7) 0.0018(6) -0.0048(6) -0.0048(6)
C17 0.0147(9) 0.0231(10) 0.0156(9) -0.0020(7) 0.0022(7) 0.0008(7)
C18 0.0206(10) 0.0269(10) 0.0132(8) -0.0032(8) -0.0004(7) 0.0011(7)
C19 0.0141(9) 0.0196(9) 0.0178(9) -0.0032(7) -0.0058(7) 0.0041(7)
C20 0.0118(8) 0.0178(9) 0.0221(9) 0.0002(7) -0.0001(7) 0.0030(7)
C21 0.0153(9) 0.0168(9) 0.0164(8) -0.0001(7) 0.0016(7) 0.0003(7)
C22 0.0138(8) 0.0123(8) 0.0160(8) -0.0005(6) -0.0014(7) 0.0008(6)

loop_
_atom_type_symbol
_atom_type_description
_atom_type_scat_dispersion_real
_atom_type_scat_dispersion_imag
_atom_type_scat_source
C C 0.0033 0.0016 'International Tables Vol C Tables 4.2.6.8 and 6.1.1.4'
H H 0.0000 0.0000 'International Tables Vol C Tables 4.2.6.8 and 6.1.1.4'
N N 0.0061 0.0033 'International Tables Vol C Tables 4.2.6.8 and 6.1.1.4'
O O 0.0106 0.0060 'International Tables Vol C Tables 4.2.6.8 and 6.1.1.4'
S S 0.1246 0.1234 'International Tables Vol C Tables 4.2.6.8 and 6.1.1.4'
Br Br -0.2901 2.4595 'International Tables Vol C Tables 4.2.6.8 and 6.1.1.4'

loop_
_geom_angle_atom_site_label_1
_geom_angle_atom_site_label_2
_geom_angle_atom_site_label_3
_geom_angle_site_symmetry_1
_geom_angle_site_symmetry_3
_geom_angle
_geom_angle_publ_flag
C15 S1 C12 . . 91.95(11) ?
C9 N1 C1 . . 122.04(18) ?
C9 N1 C16 . . 119.69(18) ?
C1 N1 C16 . . 118.27(18) ?
N1 C1 C6 . . 118.71(18) ?
N1 C1 C2 . . 121.65(19) ?
C6 C1 C2 . . 119.6(2) ?
C3 C2 C1 . . 119.4(2) ?
C3 C2 H2A . . 120.3 ?
C1 C2 H2A . . 120.3 ?
C2 C3 C4 . . 121.6(2) ?
C2 C3 H3A . . 119.2 ?
C4 C3 H3A . . 119.2 ?
C5 C4 C3 . . 119.7(2) ?
C5 C4 H4A . . 120.2 ?
C3 C4 H4A . . 120.2 ?
C4 C5 C6 . . 119.9(2) ?
C4 C5 H5A . . 120.0 ?
C6 C5 H5A . . 120.0 ?
C1 C6 C5 . . 119.8(2) ?
C1 C6 C7 . . 119.02(19) ?
C5 C6 C7 . . 121.1(2) ?
C8 C7 C6 . . 120.5(2) ?
C8 C7 H7A . . 119.8 ?
C6 C7 H7A . . 119.8 ?
C7 C8 C9 . . 120.48(19) ?
C7 C8 H8A . . 119.8 ?
C9 C8 H8A . . 119.8 ?
N1 C9 C8 . . 119.19(19) ?
N1 C9 C10 . . 120.16(19) ?
C8 C9 C10 . . 120.65(19) ?
C11 C10 C9 . . 125.4(2) ?
C11 C10 H10A . . 117.3 ?
C9 C10 H10A . . 117.3 ?
C10 C11 C12 . . 124.4(2) ?
C10 C11 H11A . . 117.8 ?
C12 C11 H11A . . 117.8 ?
C13 C12 C11 . . 124.9(2) ?
C13 C12 S1 . . 111.13(16) ?
C11 C12 S1 . . 123.91(17) ?
C12 C13 C14 . . 112.1(2) ?
C12 C13 H13A . . 124.0 ?
C14 C13 H13A . . 124.0 ?
C15 C14 C13 . . 112.8(2) ?
C15 C14 H14A . . 123.6 ?
C13 C14 H14A . . 123.6 ?
C14 C15 S1 . . 112.02(17) ?
C14 C15 H15A . . 124.0 ?
S1 C15 H15A . . 124.0 ?
N1 C16 H16A . . 109.5 ?
N1 C16 H16B . . 109.5 ?
H16A C16 H16B . . 109.5 ?
N1 C16 H16C . . 109.5 ?
H16A C16 H16C . . 109.5 ?
H16B C16 H16C . . 109.5 ?
O1 S2 O3 . . 113.71(9) ?
O1 S2 O2 . . 112.89(9) ?
O3 S2 O2 . . 112.74(9) ?
O1 S2 C22 . . 106.05(9) ?
O3 S2 C22 . . 105.82(9) ?
O2 S2 C22 . . 104.69(9) ?
C22 C17 C18 . . 119.99(19) ?
C22 C17 H17A . . 120.0 ?
C18 C17 H17A . . 120.0 ?
C19 C18 C17 . . 118.81(19) ?
C19 C18 H18A . . 120.6 ?
C17 C18 H18A . . 120.6 ?
C18 C19 C20 . . 122.23(18) ?
C18 C19 Br1 . . 119.13(16) ?
C20 C19 Br1 . . 118.64(15) ?
C19 C20 C21 . . 118.37(18) ?
C19 C20 H20A . . 120.8 ?
C21 C20 H20A . . 120.8 ?
C20 C21 C22 . . 120.55(18) ?
C20 C21 H21A . . 119.7 ?
C22 C21 H21A . . 119.7 ?
C17 C22 C21 . . 120.02(18) ?
C17 C22 S2 . . 121.09(15) ?
C21 C22 S2 . . 118.77(15) ?

loop_
_geom_bond_atom_site_label_1
_geom_bond_atom_site_label_2
_geom_bond_site_symmetry_2
_geom_bond_distance
_geom_bond_publ_flag
S1 C15 . 1.705(2) ?
S1 C12 . 1.731(2) ?
N1 C9 . 1.350(3) ?
N1 C1 . 1.402(3) ?
N1 C16 . 1.481(3) ?
C1 C6 . 1.407(3) ?
C1 C2 . 1.410(3) ?
C2 C3 . 1.370(3) ?
C2 H2A . 0.9300 ?
C3 C4 . 1.409(4) ?
C3 H3A . 0.9300 ?
C4 C5 . 1.376(3) ?
C4 H4A . 0.9300 ?
C5 C6 . 1.412(3) ?
C5 H5A . 0.9300 ?
C6 C7 . 1.417(3) ?
C7 C8 . 1.357(3) ?
C7 H7A . 0.9300 ?
C8 C9 . 1.421(3) ?
C8 H8A . 0.9300 ?
C9 C10 . 1.444(3) ?
C10 C11 . 1.348(3) ?
C10 H10A . 0.9300 ?
C11 C12 . 1.440(3) ?
C11 H11A . 0.9300 ?
C12 C13 . 1.378(3) ?
C13 C14 . 1.423(3) ?
C13 H13A . 0.9300 ?
C14 C15 . 1.367(3) ?
C14 H14A . 0.9300 ?
C15 H15A . 0.9300 ?
C16 H16A . 0.9600 ?
C16 H16B . 0.9600 ?
C16 H16C . 0.9600 ?
Br1 C19 . 1.9050(19) ?
S2 O1 . 1.4565(16) ?
S2 O3 . 1.4572(15) ?
S2 O2 . 1.4585(15) ?
S2 C22 . 1.778(2) ?
C17 C22 . 1.391(3) ?
C17 C18 . 1.396(3) ?
C17 H17A . 0.9300 ?
C18 C19 . 1.385(3) ?
C18 H18A . 0.9300 ?
C19 C20 . 1.387(3) ?
C20 C21 . 1.391(3) ?
C20 H20A . 0.9300 ?
C21 C22 . 1.395(3) ?
C21 H21A . 0.9300 ?

loop_
_geom_hbond_atom_site_label_D
_geom_hbond_atom_site_label_H
_geom_hbond_atom_site_label_A
_geom_hbond_site_symmetry_A
_geom_hbond_distance_DH
_geom_hbond_distance_HA
_geom_hbond_distance_DA
_geom_hbond_angle_DHA
_geom_hbond_publ_flag
C3 H3A O3 1_556 0.93 2.51 3.409(3) 162 y
C7 H7A O1 3_656 0.93 2.47 3.241(3) 140 y
C8 H8A O2 2_645 0.93 2.29 3.218(3) 175 y
C10 H10A S1 1_555 0.93 2.77 3.185(2) 108 y
C11 H11A O2 2_645 0.93 2.31 3.238(3) 176 y
C15 H15A O3 1_455 0.93 2.40 3.265(3) 154 y
C16 H16B O1 4_566 0.96 2.43 3.321(3) 155 y
C17 H17A O1 1_555 0.93 2.54 2.915(3) 105 y
C20 H20A O1 1_655 0.93 2.32 3.242(3) 172 y
C13 H13A Cg4 2_645 0.93 2.57 3.434(2) 155 y

loop_
_geom_torsion_atom_site_label_1
_geom_torsion_atom_site_label_2
_geom_torsion_atom_site_label_3
_geom_torsion_atom_site_label_4
_geom_torsion_site_symmetry_1
_geom_torsion_site_symmetry_2
_geom_torsion_site_symmetry_3
_geom_torsion_site_symmetry_4
_geom_torsion
_geom_torsion_publ_flag
C9 N1 C1 C6 . . . . 2.6(3) ?
C16 N1 C1 C6 . . . . -177.04(19) ?
C9 N1 C1 C2 . . . . -176.27(19) ?
C16 N1 C1 C2 . . . . 4.1(3) ?
N1 C1 C2 C3 . . . . 178.8(2) ?
C6 C1 C2 C3 . . . . 0.0(3) ?
C1 C2 C3 C4 . . . . -0.1(3) ?
C2 C3 C4 C5 . . . . -0.1(4) ?
C3 C4 C5 C6 . . . . 0.5(3) ?
N1 C1 C6 C5 . . . . -178.50(18) ?
C2 C1 C6 C5 . . . . 0.4(3) ?
N1 C1 C6 C7 . . . . 0.4(3) ?
C2 C1 C6 C7 . . . . 179.31(19) ?
C4 C5 C6 C1 . . . . -0.6(3) ?
C4 C5 C6 C7 . . . . -179.5(2) ?
C1 C6 C7 C8 . . . . -2.0(3) ?
C5 C6 C7 C8 . . . . 176.9(2) ?
C6 C7 C8 C9 . . . . 0.7(3) ?
C1 N1 C9 C8 . . . . -3.9(3) ?
C16 N1 C9 C8 . . . . 175.7(2) ?
C1 N1 C9 C10 . . . . 176.08(19) ?
C16 N1 C9 C10 . . . . -4.3(3) ?
C7 C8 C9 N1 . . . . 2.2(3) ?
C7 C8 C9 C10 . . . . -177.8(2) ?
N1 C9 C10 C11 . . . . 173.8(2) ?
C8 C9 C10 C11 . . . . -6.2(3) ?
C9 C10 C11 C12 . . . . -179.8(2) ?
C10 C11 C12 C13 . . . . -178.7(2) ?
C10 C11 C12 S1 . . . . 3.4(3) ?
C15 S1 C12 C13 . . . . 0.22(18) ?
C15 S1 C12 C11 . . . . 178.3(2) ?
C11 C12 C13 C14 . . . . -178.2(2) ?
S1 C12 C13 C14 . . . . -0.1(2) ?
C12 C13 C14 C15 . . . . -0.2(3) ?
C13 C14 C15 S1 . . . . 0.3(3) ?
C12 S1 C15 C14 . . . . -0.3(2) ?
C22 C17 C18 C19 . . . . 0.1(3) ?
C17 C18 C19 C20 . . . . -1.6(3) ?
C17 C18 C19 Br1 . . . . 178.06(16) ?
C18 C19 C20 C21 . . . . 1.8(3) ?
Br1 C19 C20 C21 . . . . -177.86(15) ?
C19 C20 C21 C22 . . . . -0.5(3) ?
C18 C17 C22 C21 . . . . 1.2(3) ?
C18 C17 C22 S2 . . . . -174.80(16) ?
C20 C21 C22 C17 . . . . -1.0(3) ?
C20 C21 C22 S2 . . . . 175.11(15) ?
O1 S2 C22 C17 . . . . -9.57(19) ?
O3 S2 C22 C17 . . . . -130.66(17) ?
O2 S2 C22 C17 . . . . 110.03(17) ?
O1 S2 C22 C21 . . . . 174.37(15) ?
O3 S2 C22 C21 . . . . 53.28(18) ?
O2 S2 C22 C21 . . . . -66.04(17) ?

loop_
_cod_related_entry_id
_cod_related_entry_database
_cod_related_entry_code
1 ChemSpider 30656081
